data_2238124
loop_
_publ_author_name
'Yamuna, A. J.'
'Karunakar, P.'
'Girija, C. R.'
'Vaidya, V. P.'
'Krishnamurthy, V.'

_publ_section_title
;
 Ethyl 3-amino-5-bromo-1-benzofuran-2-carboxylate
;
_journal_coeditor_code ZS2255
_journal_issue 5
_journal_name_full 'Acta Crystallographica Section E'
_journal_page_first o775
_journal_paper_doi 10.1107/S1600536813010209
_journal_volume 69
_journal_year 2013
_chemical_formula_iupac 'C11 H10 Br N O3'
_chemical_formula_moiety 'C11 H10 Br N O3'
_chemical_formula_sum 'C11 H10 Br N O3'
_chemical_formula_weight 284.11
_chemical_melting_point_gt 427
_chemical_melting_point_lt 429
_chemical_name_systematic
;
Ethyl 3-amino-5-bromo-1-benzofuran-2-carboxylate
;
_space_group_IT_number 14
_symmetry_cell_setting monoclinic
_symmetry_space_group_name_Hall '-P 2ybc'
_symmetry_space_group_name_H-M 'P 1 21/c 1'
_atom_sites_solution_hydrogens geom
_atom_sites_solution_primary direct
_atom_sites_solution_secondary difmap
_audit_creation_method SHELXL-97
_cell_angle_alpha 90.00
_cell_angle_beta 98.2920(10)
_cell_angle_gamma 90.00
_cell_formula_units_Z 4
_cell_length_a 5.775(5)
_cell_length_b 25.550(2)
_cell_length_c 7.6400(10)
_cell_measurement_reflns_used 4034
_cell_measurement_temperature 293(2)
_cell_measurement_theta_max 25.0
_cell_measurement_theta_min 3.1
_cell_volume 1115.5(10)
_computing_cell_refinement 'SAINT-Plus (Bruker, 2004)'
_computing_data_collection 'APEX2 (Bruker, 2004)'
_computing_data_reduction 'SAINT-Plus and XPREP (Bruker, 2004)'
_computing_molecular_graphics
;
ORTEP-3 for Windows (Farrugia, 2012) and
Mercury (Macrae <i>et al.</i>, 2006)
;
_computing_publication_material 'SHELXL97 (Sheldrick, 2008)'
_computing_structure_refinement 'SHELXL97 (Sheldrick, 2008)'
_computing_structure_solution 'SIR92 (Altomare <i>et al.</i>, 1993)'
_diffrn_ambient_temperature 293(2)
_diffrn_measured_fraction_theta_full 0.999
_diffrn_measured_fraction_theta_max 0.999
_diffrn_measurement_device_type 'Bruker Kappa APEXII CCD'
_diffrn_measurement_method '\w and \f scans'
_diffrn_radiation_monochromator graphite
_diffrn_radiation_source 'fine-focus sealed tube'
_diffrn_radiation_type MoK\a
_diffrn_radiation_wavelength 0.71073
_diffrn_reflns_av_R_equivalents 0.0253
_diffrn_reflns_av_sigmaI/netI 0.0189
_diffrn_reflns_limit_h_max 6
_diffrn_reflns_limit_h_min -6
_diffrn_reflns_limit_k_max 30
_diffrn_reflns_limit_k_min -30
_diffrn_reflns_limit_l_max 9
_diffrn_reflns_limit_l_min -9
_diffrn_reflns_number 10542
_diffrn_reflns_theta_full 24.99
_diffrn_reflns_theta_max 24.99
_diffrn_reflns_theta_min 2.81
_diffrn_standards_decay_% 0
_diffrn_standards_number 0
_exptl_absorpt_coefficient_mu 3.675
_exptl_absorpt_correction_T_max 0.732
_exptl_absorpt_correction_T_min 0.591
_exptl_absorpt_correction_type multi-scan
_exptl_absorpt_process_details '(SADABS; Bruker, 2008)'
_exptl_crystal_colour yellow
_exptl_crystal_density_diffrn 1.692
_exptl_crystal_density_method 'not measured'
_exptl_crystal_description block
_exptl_crystal_F_000 568
_exptl_crystal_size_max 0.20
_exptl_crystal_size_mid 0.15
_exptl_crystal_size_min 0.10
_refine_diff_density_max 0.424
_refine_diff_density_min -0.335
_refine_ls_extinction_method none
_refine_ls_goodness_of_fit_ref 1.076
_refine_ls_hydrogen_treatment mixed
_refine_ls_matrix_type full
_refine_ls_number_parameters 154
_refine_ls_number_reflns 1957
_refine_ls_number_restraints 1
_refine_ls_restrained_S_all 1.076
_refine_ls_R_factor_all 0.0424
_refine_ls_R_factor_gt 0.0331
_refine_ls_shift/su_max 0.000
_refine_ls_shift/su_mean 0.000
_refine_ls_structure_factor_coef Fsqd
_refine_ls_weighting_details 'calc w=1/[\s^2^(Fo^2^)+(0.0258P)^2^+1.2998P] where P=(Fo^2^+2Fc^2^)/3'
_refine_ls_weighting_scheme calc
_refine_ls_wR_factor_gt 0.0720
_refine_ls_wR_factor_ref 0.0760
_reflns_number_gt 1658
_reflns_number_total 1957
_reflns_threshold_expression I>2\s(I)
_cod_data_source_file zs2255.cif
_cod_data_source_block I
_cod_original_sg_symbol_H-M 'P 21/c'
_cod_database_code 2238124
_cod_database_fobs_code 2238124

loop_
_symmetry_equiv_pos_as_xyz
'x, y, z'
'-x, y+1/2, -z+1/2'
'-x, -y, -z'
'x, -y-1/2, z-1/2'

loop_
_atom_site_type_symbol
_atom_site_label
_atom_site_fract_x
_atom_site_fract_y
_atom_site_fract_z
_atom_site_U_iso_or_equiv
_atom_site_adp_type
_atom_site_calc_flag
_atom_site_refinement_flags
_atom_site_occupancy
_atom_site_symmetry_multiplicity
C C1 0.7527(5) 0.13047(11) 0.2409(4) 0.0367(6) Uani d . 1 1
H H1 0.9027 0.1351 0.3018 0.044 Uiso calc R 1 1
C C2 0.6640(5) 0.08164(12) 0.1981(4) 0.0400(7) Uani d . 1 1
C C3 0.4395(5) 0.07344(12) 0.1094(4) 0.0449(8) Uani d . 1 1
H H3 0.3859 0.0395 0.0855 0.054 Uiso calc R 1 1
C C4 0.2971(5) 0.11501(13) 0.0572(4) 0.0457(8) Uani d . 1 1
H H4 0.1464 0.1102 -0.0023 0.055 Uiso calc R 1 1
C C5 0.3869(5) 0.16441(12) 0.0968(4) 0.0373(7) Uani d . 1 1
C C6 0.6077(5) 0.17270(11) 0.1889(4) 0.0339(6) Uani d . 1 1
C C7 0.6341(5) 0.22874(11) 0.2061(4) 0.0345(6) Uani d . 1 1
C C8 0.4298(5) 0.24944(12) 0.1214(4) 0.0385(7) Uani d . 1 1
C C9 0.3548(5) 0.30198(12) 0.0857(4) 0.0402(7) Uani d . 1 1
C C10 0.4688(6) 0.39058(12) 0.1228(4) 0.0464(8) Uani d . 1 1
H H10A 0.3386 0.4018 0.1810 0.056 Uiso calc R 1 1
H H10B 0.4292 0.3967 -0.0032 0.056 Uiso calc R 1 1
C C11 0.6871(6) 0.41993(14) 0.1950(5) 0.0613(10) Uani d . 1 1
H H11A 0.7188 0.4152 0.3208 0.092 Uiso calc R 1 1
H H11B 0.6657 0.4565 0.1686 0.092 Uiso calc R 1 1
H H11C 0.8163 0.4069 0.1416 0.092 Uiso calc R 1 1
N N1 0.8245(5) 0.25350(11) 0.2871(4) 0.0472(7) Uani d D 1 1
O O1 0.2739(3) 0.21006(8) 0.0521(3) 0.0446(5) Uani d . 1 1
O O2 0.1709(4) 0.31544(9) 0.0025(3) 0.0579(6) Uani d . 1 1
O O3 0.5187(4) 0.33597(8) 0.1573(3) 0.0463(5) Uani d . 1 1
Br Br1 0.85639(7) 0.022292(13) 0.26302(6) 0.06241(16) Uani d . 1 1
H H1A 0.930(5) 0.2374(11) 0.347(4) 0.045(9) Uiso d D 1 1
H H1B 0.821(6) 0.2852(9) 0.299(5) 0.058(11) Uiso d D 1 1

loop_
_atom_site_aniso_label
_atom_site_aniso_U_11
_atom_site_aniso_U_22
_atom_site_aniso_U_33
_atom_site_aniso_U_12
_atom_site_aniso_U_13
_atom_site_aniso_U_23
C1 0.0319(14) 0.0367(16) 0.0390(16) -0.0032(13) -0.0029(12) 0.0002(13)
C2 0.0411(17) 0.0360(16) 0.0422(18) 0.0023(13) 0.0036(13) 0.0003(13)
C3 0.0427(17) 0.0379(17) 0.0527(19) -0.0096(14) 0.0020(14) -0.0093(15)
C4 0.0344(16) 0.0486(19) 0.0508(19) -0.0091(14) -0.0053(14) -0.0077(15)
C5 0.0314(15) 0.0382(16) 0.0406(16) 0.0011(13) -0.0005(12) -0.0001(13)
C6 0.0321(15) 0.0359(16) 0.0322(15) -0.0034(12) -0.0002(12) 0.0002(12)
C7 0.0295(15) 0.0373(16) 0.0347(16) -0.0027(12) -0.0024(12) 0.0003(12)
C8 0.0309(15) 0.0376(16) 0.0434(17) -0.0012(13) -0.0067(13) -0.0009(13)
C9 0.0313(16) 0.0427(17) 0.0438(17) -0.0016(13) -0.0036(13) 0.0037(14)
C10 0.0490(19) 0.0368(17) 0.0522(19) 0.0022(14) 0.0034(15) 0.0026(15)
C11 0.061(2) 0.050(2) 0.072(3) -0.0128(17) 0.0062(19) -0.0075(18)
N1 0.0345(14) 0.0365(16) 0.0635(19) -0.0002(13) -0.0171(13) 0.0010(14)
O1 0.0316(11) 0.0415(12) 0.0556(13) -0.0025(9) -0.0107(9) -0.0014(10)
O2 0.0409(13) 0.0439(13) 0.0798(17) 0.0019(10) -0.0221(12) 0.0092(12)
O3 0.0402(12) 0.0369(12) 0.0568(13) 0.0004(9) -0.0097(10) 0.0023(10)
Br1 0.0607(2) 0.0360(2) 0.0857(3) 0.00615(17) -0.00581(18) -0.00165(18)

loop_
_atom_type_symbol
_atom_type_description
_atom_type_scat_dispersion_real
_atom_type_scat_dispersion_imag
_atom_type_scat_source
C C 0.0033 0.0016 'International Tables Vol C Tables 4.2.6.8 and 6.1.1.4'
H H 0.0000 0.0000 'International Tables Vol C Tables 4.2.6.8 and 6.1.1.4'
N N 0.0061 0.0033 'International Tables Vol C Tables 4.2.6.8 and 6.1.1.4'
O O 0.0106 0.0060 'International Tables Vol C Tables 4.2.6.8 and 6.1.1.4'
Br Br -0.2901 2.4595 'International Tables Vol C Tables 4.2.6.8 and 6.1.1.4'

loop_
_geom_angle_atom_site_label_1
_geom_angle_atom_site_label_2
_geom_angle_atom_site_label_3
_geom_angle
C2 C1 C6 116.7(3)
C2 C1 H1 121.6
C6 C1 H1 121.6
C1 C2 C3 123.0(3)
C1 C2 Br1 118.6(2)
C3 C2 Br1 118.4(2)
C4 C3 C2 120.3(3)
C4 C3 H3 119.8
C2 C3 H3 119.8
C3 C4 C5 117.1(3)
C3 C4 H4 121.5
C5 C4 H4 121.5
O1 C5 C6 111.8(2)
O1 C5 C4 125.4(3)
C6 C5 C4 122.8(3)
C5 C6 C1 120.1(3)
C5 C6 C7 106.0(2)
C1 C6 C7 133.9(3)
N1 C7 C8 129.1(3)
N1 C7 C6 125.4(3)
C8 C7 C6 105.5(2)
C7 C8 O1 111.4(3)
C7 C8 C9 132.3(3)
O1 C8 C9 116.3(2)
O2 C9 O3 123.1(3)
O2 C9 C8 126.1(3)
O3 C9 C8 110.8(2)
O3 C10 C11 106.3(3)
O3 C10 H10A 110.5
C11 C10 H10A 110.5
O3 C10 H10B 110.5
C11 C10 H10B 110.5
H10A C10 H10B 108.7
C10 C11 H11A 109.5
C10 C11 H11B 109.5
H11A C11 H11B 109.5
C10 C11 H11C 109.5
H11A C11 H11C 109.5
H11B C11 H11C 109.5
C7 N1 H1A 121(2)
C7 N1 H1B 119(3)
H1A N1 H1B 118(3)
C5 O1 C8 105.2(2)
C9 O3 C10 116.2(2)

loop_
_geom_bond_atom_site_label_1
_geom_bond_atom_site_label_2
_geom_bond_distance
C1 C2 1.370(4)
C1 C6 1.388(4)
C1 H1 0.9300
C2 C3 1.389(4)
C2 Br1 1.903(3)
C3 C4 1.367(4)
C3 H3 0.9300
C4 C5 1.381(4)
C4 H4 0.9300
C5 O1 1.356(3)
C5 C6 1.381(4)
C6 C7 1.444(4)
C7 N1 1.340(4)
C7 C8 1.368(4)
C8 O1 1.402(3)
C8 C9 1.425(4)
C9 O2 1.207(3)
C9 O3 1.342(3)
C10 O3 1.441(4)
C10 C11 1.501(5)
C10 H10A 0.9700
C10 H10B 0.9700
C11 H11A 0.9600
C11 H11B 0.9600
C11 H11C 0.9600
N1 H1A 0.82(2)
N1 H1B 0.82(2)

loop_
_geom_hbond_atom_site_label_D
_geom_hbond_atom_site_label_H
_geom_hbond_atom_site_label_A
_geom_hbond_site_symmetry_A
_geom_hbond_distance_DH
_geom_hbond_distance_HA
_geom_hbond_distance_DA
_geom_hbond_angle_DHA
_geom_hbond_publ_flag
N1 H1A O2 4_666 0.82(2) 2.17(2) 2.977(4) 171(3) yes
N1 H1B O3 . 0.82(2) 2.31(3) 2.835(4) 123(3) yes

loop_
_geom_torsion_atom_site_label_1
_geom_torsion_atom_site_label_2
_geom_torsion_atom_site_label_3
_geom_torsion_atom_site_label_4
_geom_torsion
C6 C1 C2 C3 -0.9(5)
C6 C1 C2 Br1 179.1(2)
C1 C2 C3 C4 1.3(5)
Br1 C2 C3 C4 -178.7(2)
C2 C3 C4 C5 0.0(5)
C3 C4 C5 O1 178.4(3)
C3 C4 C5 C6 -1.7(5)
O1 C5 C6 C1 -177.9(3)
C4 C5 C6 C1 2.1(5)
O1 C5 C6 C7 1.1(3)
C4 C5 C6 C7 -178.9(3)
C2 C1 C6 C5 -0.7(4)
C2 C1 C6 C7 -179.4(3)
C5 C6 C7 N1 -179.8(3)
C1 C6 C7 N1 -1.1(5)
C5 C6 C7 C8 -0.8(3)
C1 C6 C7 C8 177.9(3)
N1 C7 C8 O1 179.3(3)
C6 C7 C8 O1 0.4(3)
N1 C7 C8 C9 2.5(6)
C6 C7 C8 C9 -176.4(3)
C7 C8 C9 O2 176.9(3)
O1 C8 C9 O2 0.2(5)
C7 C8 C9 O3 -2.8(5)
O1 C8 C9 O3 -179.5(2)
C6 C5 O1 C8 -0.8(3)
C4 C5 O1 C8 179.2(3)
C7 C8 O1 C5 0.3(3)
C9 C8 O1 C5 177.6(3)
O2 C9 O3 C10 -2.8(4)
C8 C9 O3 C10 176.9(3)
C11 C10 O3 C9 -172.8(3)
